data_2219297
loop_
_publ_author_name
'Yang, De-Suo'

_publ_section_title
;
 (<i>E</i>)-4-Chloro-<i>N</i>'-(4-hydroxybenzylidene)benzohydrazide
;
_journal_coeditor_code CI2657
_journal_issue 9
_journal_name_full 'Acta Crystallographica Section E'
_journal_page_first o1849
_journal_paper_doi 10.1107/S1600536808027013
_journal_volume 64
_journal_year 2008
_chemical_formula_moiety 'C14 H11 Cl N2 O2'
_chemical_formula_sum 'C14 H11 Cl N2 O2'
_chemical_formula_weight 274.70
_chemical_name_systematic
;
(<i>E</i>)-4-Chloro-<i>N</i>'-(4-hydroxybenzylidene)benzohydrazide
;
_space_group_IT_number 61
_symmetry_cell_setting orthorhombic
_symmetry_space_group_name_Hall '-P 2ac 2ab'
_symmetry_space_group_name_H-M 'P b c a'
_atom_sites_solution_hydrogens geom
_atom_sites_solution_primary direct
_atom_sites_solution_secondary difmap
_audit_creation_method SHELXL-97
_cell_angle_alpha 90.00
_cell_angle_beta 90.00
_cell_angle_gamma 90.00
_cell_formula_units_Z 8
_cell_length_a 26.251(3)
_cell_length_b 12.376(3)
_cell_length_c 7.786(2)
_cell_measurement_reflns_used 1916
_cell_measurement_temperature 298(2)
_cell_measurement_theta_max 24.5
_cell_measurement_theta_min 2.3
_cell_volume 2529.5(9)
_computing_cell_refinement 'SAINT (Bruker, 2002)'
_computing_data_collection 'SMART (Bruker, 2002)'
_computing_data_reduction 'SAINT (Bruker, 2002)'
_computing_molecular_graphics 'SHELXTL (Sheldrick, 2008)'
_computing_publication_material 'SHELXL97 (Sheldrick, 2008)'
_computing_structure_refinement 'SHELXL97 (Sheldrick, 2008)'
_computing_structure_solution 'SHELXS97 (Sheldrick, 2008)'
_diffrn_ambient_temperature 298(2)
_diffrn_measured_fraction_theta_full 0.984
_diffrn_measured_fraction_theta_max 0.984
_diffrn_measurement_device_type 'Bruker SMART CCD area-detector'
_diffrn_measurement_method \w
_diffrn_radiation_monochromator graphite
_diffrn_radiation_source 'fine-focus sealed tube'
_diffrn_radiation_type MoK\a
_diffrn_radiation_wavelength 0.71073
_diffrn_reflns_av_R_equivalents 0.0783
_diffrn_reflns_av_sigmaI/netI 0.0516
_diffrn_reflns_limit_h_max 31
_diffrn_reflns_limit_h_min -30
_diffrn_reflns_limit_k_max 11
_diffrn_reflns_limit_k_min -14
_diffrn_reflns_limit_l_max 9
_diffrn_reflns_limit_l_min -8
_diffrn_reflns_number 11323
_diffrn_reflns_theta_full 24.87
_diffrn_reflns_theta_max 24.87
_diffrn_reflns_theta_min 1.55
_diffrn_standards_number 0
_exptl_absorpt_coefficient_mu 0.300
_exptl_absorpt_correction_T_max 0.971
_exptl_absorpt_correction_T_min 0.963
_exptl_absorpt_correction_type multi-scan
_exptl_absorpt_process_details '(SADABS; Sheldrick, 1996)'
_exptl_crystal_colour colourless
_exptl_crystal_density_diffrn 1.443
_exptl_crystal_density_method 'not measured'
_exptl_crystal_description Block
_exptl_crystal_F_000 1136
_exptl_crystal_size_max 0.13
_exptl_crystal_size_mid 0.12
_exptl_crystal_size_min 0.10
_refine_diff_density_max 0.273
_refine_diff_density_min -0.355
_refine_ls_extinction_method none
_refine_ls_goodness_of_fit_ref 1.018
_refine_ls_hydrogen_treatment mixed
_refine_ls_matrix_type full
_refine_ls_number_parameters 176
_refine_ls_number_reflns 2164
_refine_ls_number_restraints 1
_refine_ls_restrained_S_all 1.018
_refine_ls_R_factor_all 0.0844
_refine_ls_R_factor_gt 0.0469
_refine_ls_shift/su_max 0.001
_refine_ls_shift/su_mean <0.001
_refine_ls_structure_factor_coef Fsqd
_refine_ls_weighting_details 'calc w=1/[\s^2^(Fo^2^)+(0.0433P)^2^+1.3235P] where P=(Fo^2^+2Fc^2^)/3'
_refine_ls_weighting_scheme calc
_refine_ls_wR_factor_gt 0.0979
_refine_ls_wR_factor_ref 0.1160
_reflns_number_gt 1462
_reflns_number_total 2164
_reflns_threshold_expression I>2\s(I)
_cod_data_source_file ci2657.cif
_cod_data_source_block I
_cod_depositor_comments
;
The following automatic conversions were performed:
'_symmetry_cell_setting' value 'Orthorhombic' changed to 'orthorhombic'
according to '/home/saulius/struct/CIF-dictionaries/cif_core.dic'
dictionary named 'cif_core.dic' version 2.4.1 from 2010-06-29.

Automatic conversion script
Id: cif_fix_enum 1527 2010-12-29 10:47:43Z saulius 

The following automatic conversions were performed:

'_symmetry_cell_setting' value 'Orthorhombic' changed to
'orthorhombic' according to
/home/saulius/struct/CIF-dictionaries/cif_core.dic dictionary named
'cif_core.dic' version 2.4.1 from 2010-06-29.

Automatic conversion script
Id: cif_fix_values 1715 2011-07-08 13:25:40Z adriana 
;
_cod_database_code 2219297
_cod_database_fobs_code 2219297

loop_
_symmetry_equiv_pos_as_xyz
'x, y, z'
'-x+1/2, -y, z+1/2'
'x+1/2, -y+1/2, -z'
'-x, y+1/2, -z+1/2'
'-x, -y, -z'
'x-1/2, y, -z-1/2'
'-x-1/2, y-1/2, z'
'x, -y-1/2, z-1/2'

loop_
_atom_site_type_symbol
_atom_site_label
_atom_site_fract_x
_atom_site_fract_y
_atom_site_fract_z
_atom_site_U_iso_or_equiv
_atom_site_adp_type
_atom_site_calc_flag
_atom_site_refinement_flags
_atom_site_occupancy
Cl Cl1 -0.11993(3) 0.56136(8) -0.02967(12) 0.0721(3) Uani d . 1
N N1 0.15097(8) 0.76262(18) 0.3530(3) 0.0421(6) Uani d . 1
N N2 0.10461(9) 0.74598(18) 0.2709(3) 0.0401(6) Uani d D 1
O O1 0.37436(7) 0.92023(16) 0.5358(3) 0.0554(6) Uani d . 1
H H1 0.3853 0.9786 0.5022 0.083 Uiso calc R 1
O O2 0.08473(7) 0.61751(14) 0.4644(2) 0.0412(5) Uani d . 1
C C1 0.22762(10) 0.8643(2) 0.3633(3) 0.0378(7) Uani d . 1
C C2 0.25323(10) 0.7913(2) 0.4685(4) 0.0450(7) Uani d . 1
H H2 0.2372 0.7273 0.5004 0.054 Uiso calc R 1
C C3 0.30150(10) 0.8119(2) 0.5258(4) 0.0463(8) Uani d . 1
H H3 0.3178 0.7630 0.5979 0.056 Uiso calc R 1
C C4 0.32601(10) 0.9058(2) 0.4761(3) 0.0394(7) Uani d . 1
C C5 0.30142(10) 0.9795(2) 0.3730(4) 0.0427(7) Uani d . 1
H H5 0.3176 1.0435 0.3418 0.051 Uiso calc R 1
C C6 0.25282(10) 0.9580(2) 0.3163(4) 0.0440(7) Uani d . 1
H H6 0.2366 1.0075 0.2449 0.053 Uiso calc R 1
C C7 0.17709(10) 0.8413(2) 0.2970(4) 0.0430(7) Uani d . 1
H H7 0.1636 0.8853 0.2116 0.052 Uiso calc R 1
C C8 0.07391(10) 0.6686(2) 0.3321(3) 0.0351(6) Uani d . 1
C C9 0.02586(9) 0.6472(2) 0.2385(3) 0.0335(6) Uani d . 1
C C10 -0.00001(10) 0.7240(2) 0.1430(4) 0.0409(7) Uani d . 1
H H10 0.0134 0.7933 0.1331 0.049 Uiso calc R 1
C C11 -0.04545(10) 0.6992(2) 0.0619(4) 0.0441(7) Uani d . 1
H H11 -0.0628 0.7512 -0.0013 0.053 Uiso calc R 1
C C12 -0.06436(10) 0.5965(2) 0.0767(3) 0.0435(7) Uani d . 1
C C13 -0.03996(10) 0.5193(2) 0.1731(4) 0.0476(8) Uani d . 1
H H13 -0.0536 0.4502 0.1827 0.057 Uiso calc R 1
C C14 0.00479(10) 0.5449(2) 0.2554(3) 0.0425(7) Uani d . 1
H H14 0.0210 0.4934 0.3229 0.051 Uiso calc R 1
H H2A 0.1010(12) 0.783(2) 0.172(2) 0.080 Uiso d D 1

loop_
_atom_site_aniso_label
_atom_site_aniso_U_11
_atom_site_aniso_U_22
_atom_site_aniso_U_33
_atom_site_aniso_U_12
_atom_site_aniso_U_13
_atom_site_aniso_U_23
Cl1 0.0490(5) 0.0779(6) 0.0895(7) -0.0117(4) -0.0259(5) 0.0004(5)
N1 0.0359(13) 0.0460(15) 0.0443(14) -0.0041(11) -0.0089(11) 0.0015(12)
N2 0.0355(13) 0.0423(14) 0.0424(13) -0.0048(11) -0.0094(11) 0.0047(11)
O1 0.0404(13) 0.0531(14) 0.0726(15) -0.0084(9) -0.0133(11) 0.0061(12)
O2 0.0436(11) 0.0403(11) 0.0398(10) 0.0025(9) -0.0063(9) 0.0053(9)
C1 0.0356(16) 0.0400(16) 0.0379(15) -0.0022(13) -0.0013(13) -0.0006(13)
C2 0.0419(17) 0.0391(16) 0.0539(18) -0.0091(13) -0.0022(15) 0.0060(14)
C3 0.0428(18) 0.0409(17) 0.0552(19) -0.0001(13) -0.0092(15) 0.0096(15)
C4 0.0321(16) 0.0425(17) 0.0437(16) -0.0009(12) -0.0019(13) -0.0058(14)
C5 0.0437(17) 0.0371(16) 0.0472(17) -0.0063(13) 0.0020(14) 0.0023(14)
C6 0.0423(17) 0.0450(18) 0.0447(17) -0.0012(14) -0.0075(14) 0.0094(13)
C7 0.0400(17) 0.0448(18) 0.0442(17) -0.0007(14) -0.0071(13) 0.0045(14)
C8 0.0365(16) 0.0323(15) 0.0365(15) 0.0047(13) -0.0008(12) -0.0052(13)
C9 0.0318(15) 0.0361(16) 0.0325(14) 0.0037(12) 0.0025(12) 0.0007(12)
C10 0.0392(16) 0.0353(16) 0.0480(16) -0.0046(13) -0.0025(14) 0.0027(13)
C11 0.0391(16) 0.0483(18) 0.0449(17) 0.0014(14) -0.0064(14) 0.0077(14)
C12 0.0333(16) 0.0520(19) 0.0451(17) -0.0032(14) -0.0032(13) -0.0031(15)
C13 0.0441(18) 0.0426(18) 0.0560(19) -0.0116(14) -0.0027(15) 0.0030(15)
C14 0.0431(17) 0.0408(17) 0.0438(16) -0.0003(14) -0.0046(14) 0.0064(14)

loop_
_atom_type_symbol
_atom_type_description
_atom_type_scat_dispersion_real
_atom_type_scat_dispersion_imag
_atom_type_scat_source
C C 0.0033 0.0016 'International Tables Vol C Tables 4.2.6.8 and 6.1.1.4'
H H 0.0000 0.0000 'International Tables Vol C Tables 4.2.6.8 and 6.1.1.4'
Cl Cl 0.1484 0.1585 'International Tables Vol C Tables 4.2.6.8 and 6.1.1.4'
N N 0.0061 0.0033 'International Tables Vol C Tables 4.2.6.8 and 6.1.1.4'
O O 0.0106 0.0060 'International Tables Vol C Tables 4.2.6.8 and 6.1.1.4'

loop_
_geom_angle_atom_site_label_1
_geom_angle_atom_site_label_2
_geom_angle_atom_site_label_3
_geom_angle
C7 N1 N2 115.4(2)
C8 N2 N1 118.0(2)
C8 N2 H2A 127(2)
N1 N2 H2A 114(2)
C4 O1 H1 109.5
C6 C1 C2 117.9(2)
C6 C1 C7 120.4(2)
C2 C1 C7 121.6(2)
C3 C2 C1 121.2(3)
C3 C2 H2 119.4
C1 C2 H2 119.4
C2 C3 C4 119.8(3)
C2 C3 H3 120.1
C4 C3 H3 120.1
O1 C4 C5 123.3(2)
O1 C4 C3 116.6(2)
C5 C4 C3 120.1(3)
C6 C5 C4 119.6(3)
C6 C5 H5 120.2
C4 C5 H5 120.2
C5 C6 C1 121.3(3)
C5 C6 H6 119.3
C1 C6 H6 119.3
N1 C7 C1 121.5(3)
N1 C7 H7 119.3
C1 C7 H7 119.3
O2 C8 N2 121.5(2)
O2 C8 C9 120.8(2)
N2 C8 C9 117.8(2)
C10 C9 C14 118.8(2)
C10 C9 C8 124.0(2)
C14 C9 C8 117.2(2)
C11 C10 C9 121.0(2)
C11 C10 H10 119.5
C9 C10 H10 119.5
C12 C11 C10 118.7(3)
C12 C11 H11 120.6
C10 C11 H11 120.6
C11 C12 C13 121.5(3)
C11 C12 Cl1 119.8(2)
C13 C12 Cl1 118.7(2)
C12 C13 C14 119.5(3)
C12 C13 H13 120.2
C14 C13 H13 120.2
C13 C14 C9 120.4(3)
C13 C14 H14 119.8
C9 C14 H14 119.8

loop_
_geom_bond_atom_site_label_1
_geom_bond_atom_site_label_2
_geom_bond_distance
Cl1 C12 1.733(3)
N1 C7 1.268(3)
N1 N2 1.390(3)
N2 C8 1.339(3)
N2 H2A 0.899(10)
O1 C4 1.363(3)
O1 H1 0.82
O2 C8 1.242(3)
C1 C6 1.385(4)
C1 C2 1.392(4)
C1 C7 1.451(4)
C2 C3 1.367(4)
C2 H2 0.93
C3 C4 1.383(4)
C3 H3 0.93
C4 C5 1.377(4)
C5 C6 1.376(4)
C5 H5 0.93
C6 H6 0.93
C7 H7 0.93
C8 C9 1.481(3)
C9 C10 1.385(3)
C9 C14 1.387(4)
C10 C11 1.384(4)
C10 H10 0.93
C11 C12 1.369(4)
C11 H11 0.93
C12 C13 1.373(4)
C13 C14 1.375(4)
C13 H13 0.93
C14 H14 0.93

loop_
_geom_hbond_atom_site_label_D
_geom_hbond_atom_site_label_H
_geom_hbond_atom_site_label_A
_geom_hbond_site_symmetry_A
_geom_hbond_distance_DH
_geom_hbond_distance_HA
_geom_hbond_distance_DA
_geom_hbond_angle_DHA
N2 H2A O2 8_575 0.900(10) 2.078(11) 2.970(3) 171(3)
O1 H1 O2 7_665 0.82 1.91 2.725(3) 170
C6 H6 Cg1 2_574 0.93 2.88 3.726(3) 152

loop_
_cod_related_entry_id
_cod_related_entry_database
_cod_related_entry_code
1 ChemSpider 12670815
